data_2205356
loop_
_publ_author_name
'Mehmet Akkurt'
'Selvi Karaca'
'Ali Asghar Jarrahpour'
'Maaroof Zarei'
'Orhan B\"uy\"ukg\"ung\"or'

_publ_section_title
;
 (2-Chloropyridin-3-yl)(4-nitrobenzylidene)amine
;
_journal_issue 3
_journal_name_full 'Acta Crystallographica Section E'
_journal_page_first o776
_journal_page_last o778
_journal_paper_doi 10.1107/S1600536805005611
_journal_volume 61
_journal_year 2005
_chemical_formula_iupac 'C12 H8 Cl N3 O2'
_chemical_formula_moiety 'C12 H8 Cl N3 O2'
_chemical_formula_sum 'C12 H8 Cl N3 O2'
_chemical_formula_weight 261.66
_chemical_name_systematic
;
(2-Chloropyridin-3-yl)(4-nitrobenzylidene)amine
;
_space_group_IT_number 19
_symmetry_cell_setting orthorhombic
_symmetry_space_group_name_Hall 'P 2ac 2ab'
_symmetry_space_group_name_H-M 'P 21 21 21'
_atom_sites_solution_hydrogens geom
_atom_sites_solution_primary direct
_atom_sites_solution_secondary difmap
_cell_angle_alpha 90
_cell_angle_beta 90
_cell_angle_gamma 90
_cell_formula_units_Z 4
_cell_length_a 7.1404(6)
_cell_length_b 11.9642(11)
_cell_length_c 13.6188(16)
_cell_measurement_reflns_used 1966
_cell_measurement_temperature 296
_cell_measurement_theta_max 29.03
_cell_measurement_theta_min 2.27
_cell_volume 1163.4(2)
_computing_cell_refinement X-AREA
_computing_data_collection 'X-AREA (Stoe & Cie, 2002)'
_computing_data_reduction 'X-RED32 (Stoe & Cie, 2002)'
_computing_molecular_graphics 'ORTEP-3 (Farrugia, 1997)'
_computing_publication_material 'WinGX (Farrugia, 1999)'
_computing_structure_refinement 'SHELXL97 (Sheldrick, 1997)'
_computing_structure_solution 'SHELXS97 (Sheldrick, 1997)'
_diffrn_ambient_temperature 296
_diffrn_detector_area_resol_mean 6.67
_diffrn_measured_fraction_theta_full 0.999
_diffrn_measured_fraction_theta_max 0.999
_diffrn_measurement_device '2-circle goniometer'
_diffrn_measurement_device_type 'Stoe IPDS-II'
_diffrn_measurement_method \w
_diffrn_radiation_monochromator 'plane graphite'
_diffrn_radiation_type 'Mo K\a'
_diffrn_radiation_wavelength 0.71073
_diffrn_reflns_av_R_equivalents 0.0484
_diffrn_reflns_av_sigmaI/netI 0.0326
_diffrn_reflns_limit_h_max 9
_diffrn_reflns_limit_h_min -9
_diffrn_reflns_limit_k_max 16
_diffrn_reflns_limit_k_min -16
_diffrn_reflns_limit_l_max 18
_diffrn_reflns_limit_l_min -18
_diffrn_reflns_number 11387
_diffrn_reflns_reduction_process
;
;
_diffrn_reflns_theta_full 26.00
_diffrn_reflns_theta_max 26.00
_diffrn_reflns_theta_min 2.27
_diffrn_standards_decay_% 0
_diffrn_standards_number 0
_exptl_absorpt_coefficient_mu 0.325
_exptl_absorpt_correction_T_max 0.965
_exptl_absorpt_correction_T_min 0.800
_exptl_absorpt_correction_type integration
_exptl_absorpt_process_details 'X-RED (Stoe & Cie, 2002)'
_exptl_crystal_colour yellow
_exptl_crystal_density_diffrn 1.494
_exptl_crystal_density_method 'Not Measured'
_exptl_crystal_description stick
_exptl_crystal_F_000 536
_exptl_crystal_size_max 0.72
_exptl_crystal_size_mid 0.32
_exptl_crystal_size_min 0.11
_refine_diff_density_max 0.100
_refine_diff_density_min -0.176
_refine_ls_abs_structure_details 'Flack (1983), 943 Friedel pairs'
_refine_ls_abs_structure_Flack 0.23(8)
_refine_ls_extinction_method none
_refine_ls_goodness_of_fit_ref 1.060
_refine_ls_hydrogen_treatment noref
_refine_ls_matrix_type full
_refine_ls_number_parameters 163
_refine_ls_number_reflns 2280
_refine_ls_number_restraints 0
_refine_ls_restrained_S_all 1.060
_refine_ls_R_factor_all 0.0534
_refine_ls_R_factor_gt 0.0395
_refine_ls_shift/su_max 0.000
_refine_ls_shift/su_mean 0.000
_refine_ls_structure_factor_coef Fsqd
_refine_ls_weighting_details 'calc w = 1/[\s^2^(Fo^2^)+(0.0274P)^2^+0.1715P] where P = (Fo^2^+2Fc^2^)/3'
_refine_ls_weighting_scheme calc
_refine_ls_wR_factor_gt 0.0741
_refine_ls_wR_factor_ref 0.0789
_reflns_number_gt 1887
_reflns_number_total 2280
_reflns_threshold_expression I>2\s(I)
_cod_data_source_file rz6053.cif
_cod_data_source_block I
_cod_database_code 2205356

loop_
_symmetry_equiv_pos_as_xyz
x,y,z
1/2-x,-y,1/2+z
1/2+x,1/2-y,-z
-x,1/2+y,1/2-z

loop_
_atom_site_aniso_label
_atom_site_aniso_U_11
_atom_site_aniso_U_22
_atom_site_aniso_U_33
_atom_site_aniso_U_12
_atom_site_aniso_U_13
_atom_site_aniso_U_23
Cl1 0.1000(5) 0.0500(3) 0.0569(3) -0.0085(4) -0.0079(4) 0.0025(3)
O1 0.151(2) 0.1074(18) 0.0401(11) 0.0288(16) 0.0018(13) -0.0024(12)
O2 0.1146(18) 0.0857(15) 0.0529(11) -0.0151(13) -0.0014(12) 0.0266(11)
N1 0.0652(15) 0.0670(14) 0.0431(11) -0.0003(11) -0.0005(11) 0.0153(10)
N2 0.0452(11) 0.0460(10) 0.0381(9) -0.0015(9) -0.0011(8) 0.0045(8)
N3 0.0625(15) 0.0830(17) 0.0402(12) -0.0017(13) -0.0045(10) 0.0057(12)
C1 0.0460(14) 0.0515(13) 0.0419(11) 0.0014(12) -0.0003(10) 0.0060(11)
C2 0.0369(12) 0.0518(13) 0.0345(11) 0.0025(10) 0.0032(9) 0.0055(9)
C3 0.0651(17) 0.0550(14) 0.0449(13) 0.0034(13) -0.0008(13) -0.0010(12)
C4 0.0700(19) 0.0778(19) 0.0408(14) 0.0028(16) 0.0012(13) -0.0078(13)
C5 0.0636(18) 0.084(2) 0.0368(12) 0.0029(15) 0.0036(12) 0.0157(14)
C6 0.0434(12) 0.0475(12) 0.0390(11) 0.0013(11) 0.0015(12) 0.0033(9)
C7 0.0363(11) 0.0485(12) 0.0392(11) -0.0007(10) -0.0023(10) 0.0058(10)
C8 0.0548(16) 0.0423(12) 0.0454(12) 0.0027(11) -0.0048(11) 0.0038(10)
C9 0.0564(16) 0.0575(15) 0.0435(13) 0.0061(12) -0.0021(12) -0.0063(12)
C10 0.0456(14) 0.0575(14) 0.0366(11) -0.0030(11) -0.0019(10) 0.0076(10)
C11 0.0547(14) 0.0488(12) 0.0483(12) -0.0035(13) -0.0029(12) 0.0124(12)
C12 0.0535(14) 0.0444(11) 0.0429(11) 0.0019(11) 0.0040(12) 0.0007(9)

loop_
_atom_site_label
_atom_site_fract_x
_atom_site_fract_y
_atom_site_fract_z
_atom_site_U_iso_or_equiv
_atom_site_thermal_displace_type
_atom_site_calc_flag
_atom_site_refinement_flags
_atom_site_occupancy
_atom_site_type_symbol
Cl1 0.58661(12) 0.45386(6) 0.60392(5) 0.0690(2) Uani . . 1.000 Cl
O1 0.6915(4) 0.8353(2) 0.07377(14) 0.0995(10) Uani . . 1.000 O
O2 0.6614(3) 1.00800(19) 0.11340(15) 0.0844(9) Uani . . 1.000 O
N1 0.6282(3) 0.51615(18) 0.78487(14) 0.0584(8) Uani . . 1.000 N
N2 0.6532(3) 0.69074(16) 0.56495(13) 0.0431(6) Uani . . 1.000 N
N3 0.6678(3) 0.9083(2) 0.13390(15) 0.0619(9) Uani . . 1.000 N
C1 0.6246(3) 0.5538(2) 0.69398(16) 0.0465(7) Uani . . 1.000 C
C2 0.6460(3) 0.66462(19) 0.66643(15) 0.0411(7) Uani . . 1.000 C
C3 0.6729(4) 0.7407(2) 0.74115(18) 0.0550(9) Uani . . 1.000 C
C4 0.6782(4) 0.7035(3) 0.83719(18) 0.0629(10) Uani . . 1.000 C
C5 0.6570(4) 0.5917(2) 0.85480(18) 0.0615(10) Uani . . 1.000 C
C6 0.5993(3) 0.78602(18) 0.53504(15) 0.0433(7) Uani . . 1.000 C
C7 0.6145(3) 0.81630(18) 0.43090(15) 0.0413(7) Uani . . 1.000 C
C8 0.6552(3) 0.7358(2) 0.36038(17) 0.0475(8) Uani . . 1.000 C
C9 0.6718(4) 0.7654(2) 0.26308(18) 0.0525(8) Uani . . 1.000 C
C10 0.6475(3) 0.8760(2) 0.23766(16) 0.0466(8) Uani . . 1.000 C
C11 0.6070(4) 0.9571(2) 0.30514(16) 0.0506(7) Uani . . 1.000 C
C12 0.5909(3) 0.92652(17) 0.40257(16) 0.0469(7) Uani . . 1.000 C
H3 0.68730 0.81630 0.72710 0.0660 Uiso calc R 1.000 H
H4 0.69580 0.75350 0.88870 0.0750 Uiso calc R 1.000 H
H5 0.66310 0.56710 0.91950 0.0740 Uiso calc R 1.000 H
H6 0.54980 0.83710 0.57950 0.0520 Uiso calc R 1.000 H
H8 0.67120 0.66160 0.37900 0.0570 Uiso calc R 1.000 H
H9 0.69880 0.71200 0.21550 0.0630 Uiso calc R 1.000 H
H11 0.59070 1.03110 0.28590 0.0610 Uiso calc R 1.000 H
H12 0.56380 0.98050 0.44960 0.0560 Uiso calc R 1.000 H

loop_
_atom_type_symbol
_atom_type_description
_atom_type_scat_dispersion_real
_atom_type_scat_dispersion_imag
_atom_type_scat_source
O O 0.0106 0.0060 'International Tables Vol C Tables 4.2.6.8 and 6.1.1.4'
N N 0.0061 0.0033 'International Tables Vol C Tables 4.2.6.8 and 6.1.1.4'
Cl Cl 0.1484 0.1585 'International Tables Vol C Tables 4.2.6.8 and 6.1.1.4'
H H 0.0000 0.0000 'International Tables Vol C Tables 4.2.6.8 and 6.1.1.4'
C C 0.0033 0.0016 'International Tables Vol C Tables 4.2.6.8 and 6.1.1.4'

loop_
_geom_angle_atom_site_label_1
_geom_angle_atom_site_label_2
_geom_angle_atom_site_label_3
_geom_angle
_geom_angle_publ_flag
C1 N1 C5 116.3(2) yes
C2 N2 C6 119.96(19) yes
O1 N3 O2 123.6(2) yes
O1 N3 C10 118.3(2) yes
O2 N3 C10 118.1(2) yes
Cl1 C1 N1 115.58(18) yes
Cl1 C1 C2 119.03(17) yes
N1 C1 C2 125.4(2) yes
N2 C2 C1 118.59(19) yes
N2 C2 C3 124.7(2) yes
C1 C2 C3 116.6(2) no
C2 C3 C4 119.3(2) no
C3 C4 C5 118.6(3) no
N1 C5 C4 123.8(2) yes
N2 C6 C7 120.59(19) yes
C6 C7 C8 120.8(2) no
C6 C7 C12 119.70(19) no
C8 C7 C12 119.5(2) no
C7 C8 C9 120.3(2) no
C8 C9 C10 118.5(2) no
N3 C10 C9 118.7(2) yes
N3 C10 C11 118.7(2) yes
C9 C10 C11 122.6(2) no
C10 C11 C12 118.4(2) no
C7 C12 C11 120.7(2) no
C2 C3 H3 120.00 no
C4 C3 H3 120.00 no
C3 C4 H4 121.00 no
C5 C4 H4 121.00 no
N1 C5 H5 118.00 no
C4 C5 H5 118.00 no
N2 C6 H6 120.00 no
C7 C6 H6 120.00 no
C7 C8 H8 120.00 no
C9 C8 H8 120.00 no
C8 C9 H9 121.00 no
C10 C9 H9 121.00 no
C10 C11 H11 121.00 no
C12 C11 H11 121.00 no
C7 C12 H12 120.00 no
C11 C12 H12 120.00 no

loop_
_geom_bond_atom_site_label_1
_geom_bond_atom_site_label_2
_geom_bond_distance
_geom_bond_publ_flag
Cl1 C1 1.734(2) yes
O1 N3 1.209(3) yes
O2 N3 1.226(3) yes
N1 C1 1.318(3) yes
N1 C5 1.329(3) yes
N2 C2 1.418(3) yes
N2 C6 1.270(3) yes
N3 C10 1.472(3) yes
C1 C2 1.386(3) no
C2 C3 1.379(3) no
C3 C4 1.382(4) no
C4 C5 1.367(4) no
C6 C7 1.468(3) no
C7 C8 1.391(3) no
C7 C12 1.384(3) no
C8 C9 1.377(3) no
C9 C10 1.379(3) no
C10 C11 1.367(3) no
C11 C12 1.381(3) no
C3 H3 0.9300 no
C4 H4 0.9300 no
C5 H5 0.9300 no
C6 H6 0.9300 no
C8 H8 0.9300 no
C9 H9 0.9300 no
C11 H11 0.9300 no
C12 H12 0.9300 no

loop_
_geom_contact_atom_site_label_1
_geom_contact_atom_site_label_2
_geom_contact_distance
_geom_contact_site_symmetry_2
_geom_contact_publ_flag
Cl1 N2 2.922(2) . no
Cl1 C4 3.632(3) 4_646 no
Cl1 O1 3.437(2) 4_645 no
Cl1 H9 2.9300 2_665 no
Cl1 H5 3.0900 2_664 no
Cl1 H4 3.1300 4_646 no
O1 Cl1 3.437(2) 4_655 no
O2 C6 3.183(3) 2_674 no
O1 H4 2.7000 1_554 no
O1 H9 2.4300 . no
O2 H11 2.4200 . no
O2 H3 2.8300 2_674 no
O2 H6 2.8100 2_674 no
N2 C7 3.295(3) 3_566 no
N2 Cl1 2.922(2) . no
N1 H8 2.8700 2_665 no
N2 H8 2.5600 . no
C1 C11 3.447(4) 3_566 no
C1 C12 3.588(3) 3_566 no
C2 C12 3.488(3) 3_566 no
C3 C9 3.579(4) 3_466 no
C3 C9 3.564(4) 3_566 no
C4 Cl1 3.632(3) 4_656 no
C6 C8 3.486(3) 3_466 no
C6 O2 3.183(3) 2_675 no
C7 N2 3.295(3) 3_466 no
C8 C6 3.486(3) 3_566 no
C9 C3 3.579(4) 3_566 no
C9 C3 3.564(4) 3_466 no
C11 C1 3.447(4) 3_466 no
C12 C2 3.488(3) 3_466 no
C12 C1 3.588(3) 3_466 no
C3 H6 2.6400 . no
C6 H3 2.7100 . no
C8 H6 3.0600 3_566 no
H3 C6 2.7100 . no
H3 H6 2.2500 . no
H3 O2 2.8300 2_675 no
H3 H11 2.5500 2_675 no
H4 O1 2.7000 1_556 no
H4 Cl1 3.1300 4_656 no
H5 Cl1 3.0900 2_665 no
H6 C3 2.6400 . no
H6 H3 2.2500 . no
H6 H12 2.4700 . no
H6 O2 2.8100 2_675 no
H6 C8 3.0600 3_466 no
H8 N2 2.5600 . no
H8 N1 2.8700 2_664 no
H9 O1 2.4300 . no
H9 Cl1 2.9300 2_664 no
H11 O2 2.4200 . no
H11 H3 2.5500 2_674 no
H12 H6 2.4700 . no

loop_
_geom_torsion_atom_site_label_1
_geom_torsion_atom_site_label_2
_geom_torsion_atom_site_label_3
_geom_torsion_atom_site_label_4
_geom_torsion
_geom_torsion_publ_flag
C5 N1 C1 Cl1 -179.94(19) no
C5 N1 C1 C2 -0.8(4) no
C1 N1 C5 C4 1.5(4) no
C6 N2 C2 C1 152.2(2) no
C6 N2 C2 C3 -33.0(4) no
C2 N2 C6 C7 177.0(2) no
O2 N3 C10 C9 -174.0(2) no
O1 N3 C10 C11 -175.3(3) no
O1 N3 C10 C9 5.3(3) no
O2 N3 C10 C11 5.4(3) no
N1 C1 C2 N2 175.2(2) no
N1 C1 C2 C3 -0.1(3) no
Cl1 C1 C2 C3 179.01(19) no
Cl1 C1 C2 N2 -5.7(3) no
N2 C2 C3 C4 -174.6(2) no
C1 C2 C3 C4 0.4(4) no
C2 C3 C4 C5 0.2(4) no
C3 C4 C5 N1 -1.2(4) no
N2 C6 C7 C8 11.9(3) no
N2 C6 C7 C12 -167.2(2) no
C6 C7 C8 C9 -179.1(2) no
C8 C7 C12 C11 0.1(3) no
C12 C7 C8 C9 -0.1(3) no
C6 C7 C12 C11 179.2(2) no
C7 C8 C9 C10 0.1(4) no
C8 C9 C10 N3 179.1(2) no
C8 C9 C10 C11 -0.2(4) no
N3 C10 C11 C12 -179.1(2) no
C9 C10 C11 C12 0.3(4) no
C10 C11 C12 C7 -0.3(4) no
